data_4505082
loop_
_publ_author_name
'Kong, Deyuan'
'Clearfield, Abraham'

_publ_section_title
;
 Supramolecular Hydrogen-Bonded Frameworks from
 6-Phosphonopyridine-2-carboxylic Acid and Transition Metal Ions
;
_journal_issue 3
_journal_name_full 'Crystal Growth &amp; Design'
_journal_page_first 1263
_journal_paper_doi 10.1021/cg050015e
_journal_volume 5
_journal_year 2005
_chemical_formula_sum 'C6 H8 N O6 P'
_chemical_formula_weight 221.10
_chemical_name_systematic
; 
 ? 
;
_space_group_IT_number 14
_symmetry_space_group_name_Hall '-P 2ybc'
_symmetry_space_group_name_H-M 'P 1 21/c 1'
_atom_sites_solution_hydrogens geom
_atom_sites_solution_primary direct
_atom_sites_solution_secondary difmap
_audit_creation_method SHELXL-97
_cell_angle_alpha 90.00
_cell_angle_beta 110.844(3)
_cell_angle_gamma 90.00
_cell_formula_units_Z 4
_cell_length_a 8.4833(14)
_cell_length_b 12.478(2)
_cell_length_c 8.5116(14)
_cell_measurement_temperature 383(2)
_cell_volume 842.0(2)
_computing_structure_refinement 'SHELXL-97 (Sheldrick, 1997)'
_computing_structure_solution 'SHELXS-97 (Sheldrick, 1990)'
_diffrn_ambient_temperature 383(2)
_diffrn_measured_fraction_theta_full 0.934
_diffrn_measured_fraction_theta_max 0.934
_diffrn_radiation_monochromator graphite
_diffrn_radiation_source 'fine-focus sealed tube'
_diffrn_radiation_type MoK\a
_diffrn_radiation_wavelength 0.71073
_diffrn_reflns_av_R_equivalents 0.0131
_diffrn_reflns_av_sigmaI/netI 0.0164
_diffrn_reflns_limit_h_max 9
_diffrn_reflns_limit_h_min -10
_diffrn_reflns_limit_k_max 16
_diffrn_reflns_limit_k_min -13
_diffrn_reflns_limit_l_max 11
_diffrn_reflns_limit_l_min -10
_diffrn_reflns_number 5128
_diffrn_reflns_theta_full 28.21
_diffrn_reflns_theta_max 28.21
_diffrn_reflns_theta_min 3.04
_exptl_absorpt_coefficient_mu 0.332
_exptl_crystal_density_diffrn 1.744
_exptl_crystal_density_method 'not measured'
_exptl_crystal_F_000 456
_refine_diff_density_max 0.910
_refine_diff_density_min -0.442
_refine_diff_density_rms 0.098
_refine_ls_extinction_method none
_refine_ls_goodness_of_fit_ref 1.098
_refine_ls_hydrogen_treatment mixed
_refine_ls_matrix_type full
_refine_ls_number_parameters 127
_refine_ls_number_reflns 1934
_refine_ls_number_restraints 0
_refine_ls_restrained_S_all 1.098
_refine_ls_R_factor_all 0.0550
_refine_ls_R_factor_gt 0.0496
_refine_ls_shift/su_max 0.012
_refine_ls_shift/su_mean 0.001
_refine_ls_structure_factor_coef Fsqd
_refine_ls_weighting_details 'calc w=1/[\s^2^(Fo^2^)+(0.0833P)^2^+0.7193P] where P=(Fo^2^+2Fc^2^)/3'
_refine_ls_weighting_scheme calc
_refine_ls_wR_factor_gt 0.1272
_refine_ls_wR_factor_ref 0.1351
_reflns_number_gt 1703
_reflns_number_total 1934
_reflns_threshold_expression >2sigma(I)
_cod_data_source_file cg050015esi20050114_030252.cif
_cod_data_source_block sol
_cod_database_code 4505082

loop_
_symmetry_equiv_pos_as_xyz
'x, y, z'
'-x, y+1/2, -z+1/2'
'-x, -y, -z'
'x, -y-1/2, z-1/2'

loop_
_atom_site_label
_atom_site_type_symbol
_atom_site_fract_x
_atom_site_fract_y
_atom_site_fract_z
_atom_site_U_iso_or_equiv
_atom_site_adp_type
_atom_site_occupancy
_atom_site_symmetry_multiplicity
_atom_site_calc_flag
_atom_site_refinement_flags
P1 P 0.38448(6) 0.94360(4) 0.21322(6) 0.01708(19) Uani 1 1 d .
N1 N 0.2200(2) 0.91268(13) 0.4370(2) 0.0174(3) Uani 1 1 d .
H1A H 0.3150 0.9325 0.5099 0.021 Uiso 1 1 calc R
O1W O 0.40067(18) 1.20061(12) 0.36788(18) 0.0230(3) Uani 1 1 d .
H1WA H 0.4311 1.1687 0.4622 0.028 Uiso 1 1 d R
H1WD H 0.4742 1.2481 0.3732 0.028 Uiso 1 1 d R
O1 O 0.37136(18) 0.86605(12) 0.07407(17) 0.0213(3) Uani 1 1 d .
O2 O 0.53774(18) 0.93766(11) 0.36899(17) 0.0195(3) Uani 1 1 d .
O3 O 0.34439(18) 1.05860(11) 0.13884(18) 0.0207(3) Uani 1 1 d .
H3A H 0.3640 1.1021 0.2156 0.031 Uiso 1 1 calc R
O4 O 0.01401(18) 0.88194(12) 0.73034(18) 0.0222(3) Uani 1 1 d .
O5 O 0.29000(18) 0.88502(13) 0.76393(18) 0.0240(3) Uani 1 1 d .
H5B H 0.3246 0.8847 0.8707 0.029 Uiso 1 1 d R
C1 C 0.0938(2) 0.88508(15) 0.4913(2) 0.0176(4) Uani 1 1 d .
C2 C -0.0613(2) 0.85691(16) 0.3768(2) 0.0197(4) Uani 1 1 d .
H2B H -0.1492 0.8386 0.4128 0.024 Uiso 1 1 calc R
C3 C -0.0853(3) 0.85605(17) 0.2062(2) 0.0209(4) Uani 1 1 d .
H3B H -0.1899 0.8383 0.1271 0.025 Uiso 1 1 calc R
C4 C 0.0480(3) 0.88187(15) 0.1551(2) 0.0191(4) Uani 1 1 d .
H4A H 0.0335 0.8801 0.0415 0.023 Uiso 1 1 calc R
C5 C 0.2035(2) 0.91039(15) 0.2734(2) 0.0177(4) Uani 1 1 d .
C6 C 0.1287(2) 0.88462(15) 0.6772(2) 0.0185(4) Uani 1 1 d .

loop_
_atom_site_aniso_label
_atom_site_aniso_U_11
_atom_site_aniso_U_22
_atom_site_aniso_U_33
_atom_site_aniso_U_23
_atom_site_aniso_U_13
_atom_site_aniso_U_12
P1 0.0178(3) 0.0201(3) 0.0135(3) 0.00064(17) 0.0057(2) 0.00039(17)
N1 0.0169(7) 0.0201(8) 0.0147(8) 0.0002(6) 0.0050(6) 0.0008(6)
O1W 0.0226(7) 0.0212(7) 0.0229(7) 0.0018(6) 0.0053(6) -0.0003(5)
O1 0.0235(7) 0.0254(7) 0.0148(7) -0.0006(5) 0.0065(5) 0.0025(6)
O2 0.0196(7) 0.0222(7) 0.0152(7) 0.0007(5) 0.0045(6) -0.0011(5)
O3 0.0220(7) 0.0207(7) 0.0183(7) 0.0035(5) 0.0057(6) 0.0002(5)
O4 0.0232(7) 0.0255(8) 0.0205(7) 0.0000(5) 0.0108(6) -0.0012(6)
O5 0.0202(7) 0.0371(9) 0.0133(7) 0.0001(6) 0.0043(5) -0.0012(6)
C1 0.0199(9) 0.0177(9) 0.0159(9) 0.0002(7) 0.0070(7) 0.0015(7)
C2 0.0202(9) 0.0190(9) 0.0197(9) 0.0001(7) 0.0071(7) -0.0022(7)
C3 0.0211(9) 0.0207(9) 0.0178(9) -0.0009(7) 0.0030(7) -0.0016(7)
C4 0.0241(10) 0.0181(9) 0.0138(9) -0.0004(7) 0.0050(7) 0.0001(7)
C5 0.0202(9) 0.0166(9) 0.0167(9) 0.0014(7) 0.0072(7) 0.0018(7)
C6 0.0219(9) 0.0156(9) 0.0185(9) 0.0004(7) 0.0076(7) -0.0002(7)

loop_
_atom_type_symbol
_atom_type_description
_atom_type_scat_dispersion_real
_atom_type_scat_dispersion_imag
_atom_type_scat_source
C C 0.0033 0.0016 'International Tables Vol C Tables 4.2.6.8 and 6.1.1.4'
H H 0.0000 0.0000 'International Tables Vol C Tables 4.2.6.8 and 6.1.1.4'
N N 0.0061 0.0033 'International Tables Vol C Tables 4.2.6.8 and 6.1.1.4'
O O 0.0106 0.0060 'International Tables Vol C Tables 4.2.6.8 and 6.1.1.4'
P P 0.1023 0.0942 'International Tables Vol C Tables 4.2.6.8 and 6.1.1.4'

loop_
_geom_angle_atom_site_label_1
_geom_angle_atom_site_label_2
_geom_angle_atom_site_label_3
_geom_angle
O2 P1 O1 117.72(8)
O2 P1 O3 113.73(8)
O1 P1 O3 109.21(8)
O2 P1 C5 107.01(9)
O1 P1 C5 103.92(9)
O3 P1 C5 103.81(9)
C5 N1 C1 122.87(17)
N1 C1 C2 119.75(18)
N1 C1 C6 118.51(17)
C2 C1 C6 121.74(18)
C1 C2 C3 119.28(19)
C4 C3 C2 119.50(18)
C3 C4 C5 120.10(18)
N1 C5 C4 118.46(18)
N1 C5 P1 119.61(14)
C4 C5 P1 121.93(15)
O4 C6 O5 127.61(19)
O4 C6 C1 120.65(18)
O5 C6 C1 111.73(17)

loop_
_geom_bond_atom_site_label_1
_geom_bond_atom_site_label_2
_geom_bond_distance
P1 O2 1.4923(14)
P1 O1 1.5026(15)
P1 O3 1.5565(15)
P1 C5 1.831(2)
N1 C5 1.349(2)
N1 C1 1.354(3)
O4 C6 1.210(2)
O5 C6 1.303(2)
C1 C2 1.376(3)
C1 C6 1.503(3)
C2 C3 1.393(3)
C3 C4 1.386(3)
C4 C5 1.391(3)

loop_
_geom_hbond_atom_site_label_D
_geom_hbond_atom_site_label_H
_geom_hbond_atom_site_label_A
_geom_hbond_distance_DH
_geom_hbond_distance_HA
_geom_hbond_distance_DA
_geom_hbond_angle_DHA
_geom_hbond_site_symmetry_A
N1 H1A O2 0.86 2.08 2.832(2) 145.6 3_676
O1W H1WA O2 0.85 1.90 2.726(2) 162.4 3_676
O1W H1WD O2 0.85 3.12 3.720(2) 130.1 2_655
O5 H5B O1 0.85 1.65 2.491(2) 170.3 1_556
O3 H3A O1W 0.82 1.73 2.551(2) 176.2 .

loop_
_geom_torsion_atom_site_label_1
_geom_torsion_atom_site_label_2
_geom_torsion_atom_site_label_3
_geom_torsion_atom_site_label_4
_geom_torsion
C5 N1 C1 C2 -2.4(3)
C5 N1 C1 C6 176.65(17)
N1 C1 C2 C3 0.7(3)
C6 C1 C2 C3 -178.31(18)
C1 C2 C3 C4 1.0(3)
C2 C3 C4 C5 -1.2(3)
C1 N1 C5 C4 2.2(3)
C1 N1 C5 P1 -177.35(14)
C3 C4 C5 N1 -0.3(3)
C3 C4 C5 P1 179.21(15)
O2 P1 C5 N1 16.18(18)
O1 P1 C5 N1 141.41(16)
O3 P1 C5 N1 -104.39(16)
O2 P1 C5 C4 -163.37(15)
O1 P1 C5 C4 -38.14(18)
O3 P1 C5 C4 76.06(17)
N1 C1 C6 O4 165.01(18)
C2 C1 C6 O4 -15.9(3)
N1 C1 C6 O5 -16.4(2)
C2 C1 C6 O5 162.70(18)
